data_7004955
loop_
_publ_author_name
'Medlycott, Elaine A.'
'Udachin, Konstantin A.'
'Hanan, Garry S.'

_publ_section_title
;
 Non-covalent polymerisation in the solid state: halogen-halogen vs.
 methyl-methyl interactions in the complexes of
 2,4-di(2-pyridyl)-1,3,5-triazine ligands.
;
_journal_issue 4
_journal_name_full 'Dalton transactions (Cambridge, England : 2003)'
_journal_page_first 430
_journal_page_last 438
_journal_paper_doi 10.1039/b613883g
_journal_year 2007
_chemical_formula_moiety 'C40 H30 Co N10, 2(F6 P)'
_chemical_formula_sum 'C40 H30 Co F12 N10 P2'
_chemical_formula_weight 999.61
_chemical_name_systematic
;
?
;
_space_group_IT_number 142
_symmetry_cell_setting tetragonal
_symmetry_space_group_name_Hall '-I 4bd 2c'
_symmetry_space_group_name_H-M 'I 41/a c d :2'
_atom_sites_solution_hydrogens geom
_atom_sites_solution_primary direct
_atom_sites_solution_secondary difmap
_audit_creation_method SHELXL-97
_cell_angle_alpha 90.00
_cell_angle_beta 90.00
_cell_angle_gamma 90.00
_cell_formula_units_Z 8
_cell_length_a 22.1997(19)
_cell_length_b 22.1997(19)
_cell_length_c 16.819(3)
_cell_measurement_reflns_used 995
_cell_measurement_temperature 125(2)
_cell_measurement_theta_max 28.1
_cell_measurement_theta_min 2.1
_cell_volume 8288.9(18)
_computing_cell_refinement 'Bruker Smart'
_computing_data_collection 'Bruker Smart and Saint'
_computing_data_reduction 'Bruker xprep'
_computing_structure_refinement 'SHELXL-97 (Sheldrick, 1997)'
_computing_structure_solution 'SHELXS-97 (Sheldrick, 1990)'
_diffrn_ambient_temperature 125(2)
_diffrn_detector_area_resol_mean '0.7 A'
_diffrn_measured_fraction_theta_full 0.997
_diffrn_measured_fraction_theta_max 0.997
_diffrn_measurement_device_type 'Bruker Smart 1000'
_diffrn_measurement_method 'omega-2teta scan'
_diffrn_radiation_monochromator graphite
_diffrn_radiation_source 'fine-focus sealed tube'
_diffrn_radiation_type MoK\a
_diffrn_radiation_wavelength 0.71070
_diffrn_reflns_av_R_equivalents 0.0581
_diffrn_reflns_av_sigmaI/netI 0.0216
_diffrn_reflns_limit_h_max 29
_diffrn_reflns_limit_h_min -29
_diffrn_reflns_limit_k_max 29
_diffrn_reflns_limit_k_min -29
_diffrn_reflns_limit_l_max 22
_diffrn_reflns_limit_l_min -22
_diffrn_reflns_number 44078
_diffrn_reflns_theta_full 28.37
_diffrn_reflns_theta_max 28.37
_diffrn_reflns_theta_min 1.83
_exptl_absorpt_coefficient_mu 0.591
_exptl_absorpt_correction_T_max 0.9711
_exptl_absorpt_correction_T_min 0.8426
_exptl_absorpt_correction_type multi-scan
_exptl_absorpt_process_details sadabs
_exptl_crystal_colour Orange
_exptl_crystal_density_diffrn 1.602
_exptl_crystal_density_meas ?
_exptl_crystal_density_method .
_exptl_crystal_description needle
_exptl_crystal_F_000 4040
_exptl_crystal_size_max 0.30
_exptl_crystal_size_mid 0.10
_exptl_crystal_size_min 0.05
_refine_diff_density_max 0.778
_refine_diff_density_min -0.511
_refine_diff_density_rms 0.064
_refine_ls_extinction_coef 0.0
_refine_ls_extinction_method none
_refine_ls_goodness_of_fit_ref 1.073
_refine_ls_hydrogen_treatment constr
_refine_ls_matrix_type full
_refine_ls_number_parameters 152
_refine_ls_number_reflns 2597
_refine_ls_number_restraints 0
_refine_ls_restrained_S_all 1.073
_refine_ls_R_factor_all 0.0610
_refine_ls_R_factor_gt 0.0354
_refine_ls_shift/su_max 0.000
_refine_ls_shift/su_mean 0.000
_refine_ls_structure_factor_coef Fsqd
_refine_ls_weighting_details 'calc w=1/[\s^2^(Fo^2^)+(0.0522P)^2^+12.6413P] where P=(Fo^2^+2Fc^2^)/3'
_refine_ls_weighting_scheme calc
_refine_ls_wR_factor_gt 0.0943
_refine_ls_wR_factor_ref 0.1142
_reflns_number_gt 1846
_reflns_number_total 2597
_reflns_threshold_expression >2sigma(I)
_cod_data_source_file b613883g.txt
_cod_data_source_block gh10
_cod_depositor_comments
;
The following automatic conversions were performed:
'_exptl_absorpt_correction_type' value 'multiscan' changed to 'multi-scan'
according to '/home/saulius/struct/CIF-dictionaries/cif_core.dic'
dictionary named 'cif_core.dic' version 2.4.1 from 2010-06-29.

Automatic conversion script
Id: cif_fix_enum 1527 2010-12-29 10:47:43Z saulius 
;
_cod_original_cell_volume 8288.7(17)
_cod_original_sg_symbol_H-M I4(1)/acd
_cod_database_code 7004955

loop_
_symmetry_equiv_pos_as_xyz
'x, y, z'
'-x+1/2, -y, z+1/2'
'-y+1/4, x+3/4, z+1/4'
'y+1/4, -x+1/4, z+3/4'
'-x+1/2, y, -z'
'x, -y, -z+1/2'
'y+1/4, x+3/4, -z+3/4'
'-y+1/4, -x+1/4, -z+1/4'
'x+1/2, y+1/2, z+1/2'
'-x+1, -y+1/2, z+1'
'-y+3/4, x+5/4, z+3/4'
'y+3/4, -x+3/4, z+5/4'
'-x+1, y+1/2, -z+1/2'
'x+1/2, -y+1/2, -z+1'
'y+3/4, x+5/4, -z+5/4'
'-y+3/4, -x+3/4, -z+3/4'
'-x, -y, -z'
'x-1/2, y, -z-1/2'
'y-1/4, -x-3/4, -z-1/4'
'-y-1/4, x-1/4, -z-3/4'
'x-1/2, -y, z'
'-x, y, z-1/2'
'-y-1/4, -x-3/4, z-3/4'
'y-1/4, x-1/4, z-1/4'
'-x+1/2, -y+1/2, -z+1/2'
'x, y+1/2, -z'
'y+1/4, -x-1/4, -z+1/4'
'-y+1/4, x+1/4, -z-1/4'
'x, -y+1/2, z+1/2'
'-x+1/2, y+1/2, z'
'-y+1/4, -x-1/4, z-1/4'
'y+1/4, x+1/4, z+1/4'

loop_
_atom_site_label
_atom_site_type_symbol
_atom_site_fract_x
_atom_site_fract_y
_atom_site_fract_z
_atom_site_U_iso_or_equiv
_atom_site_adp_type
_atom_site_occupancy
_atom_site_symmetry_multiplicity
_atom_site_calc_flag
_atom_site_refinement_flags
_atom_site_disorder_assembly
_atom_site_disorder_group
Co1 Co 0.0000 0.2500 0.1250 0.02234(14) Uani 1 4 d S . .
P1 P 0.0000 0.5000 0.0000 0.0324(2) Uani 1 2 d S . .
F1 F -0.04122(7) 0.46776(7) -0.06506(10) 0.0498(4) Uani 1 1 d . . .
F2 F -0.03732(7) 0.46854(7) 0.06948(10) 0.0531(4) Uani 1 1 d . . .
F3 F 0.04505(7) 0.44323(7) -0.00135(10) 0.0476(4) Uani 1 1 d . . .
C1 C 0.06368(11) 0.16853(10) -0.01025(18) 0.0431(6) Uani 1 1 d . . .
H1 H 0.0295 0.1429 -0.0070 0.052 Uiso 1 1 calc R . .
C2 C 0.10997(13) 0.15304(11) -0.06110(18) 0.0509(7) Uani 1 1 d . . .
H2 H 0.1075 0.1173 -0.0919 0.061 Uiso 1 1 calc R . .
C3 C 0.15957(13) 0.18977(11) -0.06674(17) 0.0473(7) Uani 1 1 d . . .
H3 H 0.1920 0.1795 -0.1009 0.057 Uiso 1 1 calc R . .
C4 C 0.16148(11) 0.24203(10) -0.02174(14) 0.0350(5) Uani 1 1 d . . .
H4 H 0.1949 0.2687 -0.0250 0.042 Uiso 1 1 calc R . .
C5 C 0.11366(9) 0.25432(9) 0.02791(13) 0.0287(4) Uani 1 1 d . . .
C6 C 0.11143(9) 0.30866(9) 0.07848(12) 0.0267(4) Uani 1 1 d . . .
N1 N 0.06501(8) 0.21803(8) 0.03444(12) 0.0320(4) Uani 1 1 d . . .
N2 N 0.06248(8) 0.31248(8) 0.1250 0.0267(5) Uani 1 2 d S . .
N3 N 0.15457(8) 0.34947(8) 0.07596(11) 0.0286(4) Uani 1 1 d . . .
C7 C 0.14709(9) 0.39709(9) 0.1250 0.0275(6) Uani 1 2 d S . .
C8 C 0.19356(9) 0.44356(9) 0.1250 0.0269(6) Uani 1 2 d S . .
C9 C 0.25132(10) 0.43123(10) 0.09611(14) 0.0318(5) Uani 1 1 d . . .
H9 H 0.2606 0.3922 0.0765 0.038 Uiso 1 1 calc R . .
C10 C 0.29493(10) 0.47548(10) 0.09593(16) 0.0369(5) Uani 1 1 d . . .
H10 H 0.3339 0.4667 0.0756 0.044 Uiso 1 1 calc R . .
C11 C 0.28271(10) 0.53271(10) 0.1250 0.0383(8) Uani 1 2 d S . .
C12 C 0.33063(11) 0.58063(11) 0.1250 0.0683(15) Uani 1 2 d S . .
H12A H 0.3120 0.6201 0.1161 0.082 Uiso 0.50 1 calc PR . .
H12B H 0.3597 0.5724 0.0825 0.082 Uiso 0.50 1 calc PR . .
H12C H 0.3514 0.5807 0.1764 0.082 Uiso 0.50 1 calc PR . .

loop_
_atom_site_aniso_label
_atom_site_aniso_U_11
_atom_site_aniso_U_22
_atom_site_aniso_U_33
_atom_site_aniso_U_23
_atom_site_aniso_U_13
_atom_site_aniso_U_12
Co1 0.02305(18) 0.02305(18) 0.0209(3) 0.000 0.000 0.0008(2)
P1 0.0297(4) 0.0258(4) 0.0418(5) -0.0012(3) 0.0027(3) -0.0061(3)
F1 0.0481(9) 0.0405(8) 0.0607(10) -0.0092(7) -0.0117(7) -0.0073(7)
F2 0.0593(10) 0.0429(8) 0.0570(10) 0.0028(7) 0.0194(8) -0.0134(7)
F3 0.0460(8) 0.0368(8) 0.0599(10) -0.0051(7) -0.0022(7) 0.0077(6)
C1 0.0401(13) 0.0269(11) 0.0623(17) -0.0034(11) 0.0107(12) -0.0098(10)
C2 0.0550(16) 0.0326(12) 0.0651(19) -0.0177(12) 0.0178(14) -0.0104(12)
C3 0.0492(15) 0.0386(13) 0.0540(16) -0.0130(12) 0.0238(13) -0.0075(11)
C4 0.0358(12) 0.0294(11) 0.0398(12) -0.0032(9) 0.0116(10) -0.0070(9)
C5 0.0300(10) 0.0254(10) 0.0307(10) 0.0026(8) 0.0044(8) -0.0032(8)
C6 0.0288(10) 0.0274(10) 0.0239(10) 0.0021(8) 0.0006(8) 0.0002(8)
N1 0.0319(10) 0.0248(9) 0.0393(11) 0.0009(8) 0.0076(8) -0.0041(7)
N2 0.0274(7) 0.0274(7) 0.0254(12) 0.0002(7) -0.0002(7) 0.0001(9)
N3 0.0307(9) 0.0281(9) 0.0272(9) -0.0008(7) 0.0022(7) -0.0035(7)
C7 0.0288(9) 0.0288(9) 0.0251(14) 0.0024(8) -0.0024(8) -0.0003(11)
C8 0.0279(8) 0.0279(8) 0.0251(14) 0.0038(9) -0.0038(9) -0.0029(11)
C9 0.0312(11) 0.0275(10) 0.0366(11) -0.0003(9) -0.0017(9) -0.0007(9)
C10 0.0250(10) 0.0345(12) 0.0510(14) 0.0038(11) -0.0008(10) -0.0019(9)
C11 0.0291(9) 0.0291(9) 0.057(2) 0.0058(11) -0.0058(11) -0.0031(13)
C12 0.0353(12) 0.0353(12) 0.134(5) -0.0030(18) 0.0030(18) -0.0117(16)

loop_
_atom_type_symbol
_atom_type_description
_atom_type_scat_dispersion_real
_atom_type_scat_dispersion_imag
_atom_type_scat_source
C C 0.0033 0.0016 'International Tables Vol C Tables 4.2.6.8 and 6.1.1.4'
H H 0.0000 0.0000 'International Tables Vol C Tables 4.2.6.8 and 6.1.1.4'
N N 0.0061 0.0033 'International Tables Vol C Tables 4.2.6.8 and 6.1.1.4'
F F 0.0171 0.0103 'International Tables Vol C Tables 4.2.6.8 and 6.1.1.4'
P P 0.1023 0.0942 'International Tables Vol C Tables 4.2.6.8 and 6.1.1.4'
Co Co 0.3494 0.9721 'International Tables Vol C Tables 4.2.6.8 and 6.1.1.4'

loop_
_geom_angle_atom_site_label_1
_geom_angle_atom_site_label_2
_geom_angle_atom_site_label_3
_geom_angle
_geom_angle_site_symmetry_1
_geom_angle_site_symmetry_3
_geom_angle_publ_flag
N2 Co1 N2 180.0 10_454 . ?
N2 Co1 N1 103.54(5) 10_454 15_444 ?
N2 Co1 N1 76.46(5) . 15_444 ?
N2 Co1 N1 76.46(5) 10_454 8 ?
N2 Co1 N1 103.54(5) . 8 ?
N1 Co1 N1 93.12(10) 15_444 8 ?
N2 Co1 N1 76.46(5) 10_454 10_454 ?
N2 Co1 N1 103.54(5) . 10_454 ?
N1 Co1 N1 93.16(10) 15_444 10_454 ?
N1 Co1 N1 152.92(9) 8 10_454 ?
N2 Co1 N1 103.54(5) 10_454 . ?
N2 Co1 N1 76.46(5) . . ?
N1 Co1 N1 152.92(9) 15_444 . ?
N1 Co1 N1 93.16(10) 8 . ?
N1 Co1 N1 93.12(10) 10_454 . ?
F2 P1 F2 180.0 17_565 . ?
F2 P1 F1 90.47(9) 17_565 17_565 ?
F2 P1 F1 89.53(9) . 17_565 ?
F2 P1 F1 89.53(9) 17_565 . ?
F2 P1 F1 90.47(9) . . ?
F1 P1 F1 180.0 17_565 . ?
F2 P1 F3 90.56(8) 17_565 . ?
F2 P1 F3 89.44(8) . . ?
F1 P1 F3 90.26(8) 17_565 . ?
F1 P1 F3 89.74(8) . . ?
F2 P1 F3 89.44(8) 17_565 17_565 ?
F2 P1 F3 90.56(8) . 17_565 ?
F1 P1 F3 89.74(8) 17_565 17_565 ?
F1 P1 F3 90.26(8) . 17_565 ?
F3 P1 F3 180.0 . 17_565 ?
N1 C1 C2 122.6(2) . . ?
C3 C2 C1 119.5(2) . . ?
C2 C3 C4 118.9(2) . . ?
C5 C4 C3 118.2(2) . . ?
N1 C5 C4 123.1(2) . . ?
N1 C5 C6 114.41(18) . . ?
C4 C5 C6 122.46(19) . . ?
N3 C6 N2 124.3(2) . . ?
N3 C6 C5 121.21(18) . . ?
N2 C6 C5 114.50(18) . . ?
C1 N1 C5 117.63(19) . . ?
C1 N1 Co1 129.64(15) . . ?
C5 N1 Co1 112.67(14) . . ?
C6 N2 C6 116.3(3) . 15_444 ?
C6 N2 Co1 121.87(13) . . ?
C6 N2 Co1 121.87(13) 15_444 . ?
C6 N3 C7 115.37(19) . . ?
N3 C7 N3 124.4(3) . 15_444 ?
N3 C7 C8 117.79(13) . . ?
N3 C7 C8 117.80(13) 15_444 . ?
C9 C8 C9 118.7(3) 15_444 . ?
C9 C8 C7 120.66(13) 15_444 . ?
C9 C8 C7 120.66(13) . . ?
C10 C9 C8 120.3(2) . . ?
C9 C10 C11 120.9(2) . . ?
C10 C11 C10 118.8(3) 15_444 . ?
C10 C11 C12 120.60(15) 15_444 . ?
C10 C11 C12 120.60(15) . . ?

loop_
_geom_bond_atom_site_label_1
_geom_bond_atom_site_label_2
_geom_bond_distance
_geom_bond_site_symmetry_2
_geom_bond_publ_flag
Co1 N2 1.962(2) 10_454 ?
Co1 N2 1.962(2) . ?
Co1 N1 2.2150(19) 15_444 ?
Co1 N1 2.2151(19) 8 ?
Co1 N1 2.2151(19) 10_454 ?
Co1 N1 2.2151(19) . ?
P1 F2 1.5937(15) 17_565 ?
P1 F2 1.5937(15) . ?
P1 F1 1.5959(15) 17_565 ?
P1 F1 1.5960(15) . ?
P1 F3 1.6090(14) . ?
P1 F3 1.6090(14) 17_565 ?
C1 N1 1.332(3) . ?
C1 C2 1.381(4) . ?
C2 C3 1.373(4) . ?
C3 C4 1.386(3) . ?
C4 C5 1.378(3) . ?
C5 N1 1.352(3) . ?
C5 C6 1.477(3) . ?
C6 N3 1.319(3) . ?
C6 N2 1.342(2) . ?
N2 C6 1.342(2) 15_444 ?
N3 C7 1.351(2) . ?
C7 N3 1.351(2) 15_444 ?
C7 C8 1.459(4) . ?
C8 C9 1.398(3) 15_444 ?
C8 C9 1.398(3) . ?
C9 C10 1.379(3) . ?
C10 C11 1.388(3) . ?
C11 C10 1.388(3) 15_444 ?
C11 C12 1.504(5) . ?
